data_7206733
loop_
_publ_author_name
'Nauha, Elisa'
'Kolehmainen, Erkki'
'Nissinen, Maija'

_publ_section_title
;
 Packing incentives and a reliable N--H&#x22EF;N--pyridine synthon in
 co-crystallization of bipyridines with two agrochemical actives
;
_journal_issue 21
_journal_name_full CrystEngComm
_journal_page_first 6531
_journal_paper_doi 10.1039/c1ce05730h
_journal_volume 13
_journal_year 2011
_chemical_formula_moiety 'C14 H18 N4 O4 S2, C10 H8 N2'
_chemical_formula_sum 'C24 H26 N6 O4 S2'
_chemical_formula_weight 526.63
_chemical_name_systematic
;
?
;
_space_group_IT_number 2
_symmetry_cell_setting triclinic
_symmetry_space_group_name_Hall '-P 1'
_symmetry_space_group_name_H-M 'P -1'
_atom_sites_solution_hydrogens geom
_atom_sites_solution_primary direct
_atom_sites_solution_secondary difmap
_audit_creation_method SHELXL-97
_cell_angle_alpha 91.574(2)
_cell_angle_beta 95.655(2)
_cell_angle_gamma 100.640(3)
_cell_formula_units_Z 6
_cell_length_a 11.8193(4)
_cell_length_b 12.8098(5)
_cell_length_c 26.3527(10)
_cell_measurement_temperature 173(2)
_cell_volume 3897.9(3)
_computing_cell_refinement 'HKL Scalepack (Otwinowski & Minor 1997)'
_computing_data_collection 'Collect (Bruker AXS BV, 1997-2004)'
_computing_data_reduction 'HKL Denzo and Scalepack (Otwinowski & Minor 1997)'
_computing_structure_refinement 'SHELXL-97 (Sheldrick, 1997)'
_computing_structure_solution 'SHELXS-97 (Sheldrick, 1990)'
_diffrn_ambient_temperature 173(2)
_diffrn_detector_area_resol_mean 9
_diffrn_measured_fraction_theta_full 0.970
_diffrn_measured_fraction_theta_max 0.970
_diffrn_measurement_device_type KappaCCD
_diffrn_measurement_method CCD
_diffrn_radiation_monochromator 'horizonally mounted graphite crystal'
_diffrn_radiation_source 'fine-focus sealed tube'
_diffrn_radiation_type CuK\a
_diffrn_radiation_wavelength 1.54178
_diffrn_reflns_av_R_equivalents 0.1463
_diffrn_reflns_av_sigmaI/netI 0.0825
_diffrn_reflns_limit_h_max 13
_diffrn_reflns_limit_h_min -13
_diffrn_reflns_limit_k_max 14
_diffrn_reflns_limit_k_min -15
_diffrn_reflns_limit_l_max 31
_diffrn_reflns_limit_l_min -30
_diffrn_reflns_number 18442
_diffrn_reflns_theta_full 67.08
_diffrn_reflns_theta_max 67.08
_diffrn_reflns_theta_min 1.69
_exptl_absorpt_coefficient_mu 2.212
_exptl_absorpt_correction_T_max 0.6660
_exptl_absorpt_correction_T_min 0.6078
_exptl_absorpt_correction_type multi-scan
_exptl_absorpt_process_details
;
Denzo (Otwinowski, Borek, Majewski & Minor,2003)
;
_exptl_crystal_colour colorless
_exptl_crystal_density_diffrn 1.346
_exptl_crystal_density_method 'not measured'
_exptl_crystal_description block
_exptl_crystal_F_000 1656
_exptl_crystal_size_max 0.25
_exptl_crystal_size_mid 0.20
_exptl_crystal_size_min 0.20
_refine_diff_density_max 0.698
_refine_diff_density_min -0.638
_refine_diff_density_rms 0.162
_refine_ls_extinction_coef 0.0031(3)
_refine_ls_extinction_expression Fc^*^=kFc[1+0.001xFc^2^\l^3^/sin(2\q)]^-1/4^
_refine_ls_extinction_method SHELXL
_refine_ls_goodness_of_fit_ref 1.071
_refine_ls_hydrogen_treatment mixed
_refine_ls_matrix_type full
_refine_ls_number_parameters 1021
_refine_ls_number_reflns 13511
_refine_ls_number_restraints 13
_refine_ls_restrained_S_all 1.071
_refine_ls_R_factor_all 0.1094
_refine_ls_R_factor_gt 0.0802
_refine_ls_shift/su_max 0.000
_refine_ls_shift/su_mean 0.000
_refine_ls_structure_factor_coef Fsqd
_refine_ls_weighting_details 'calc w=1/[\s^2^(Fo^2^)+(0.1463P)^2^+1.9774P] where P=(Fo^2^+2Fc^2^)/3'
_refine_ls_weighting_scheme calc
_refine_ls_wR_factor_gt 0.2103
_refine_ls_wR_factor_ref 0.2389
_reflns_number_gt 9678
_reflns_number_total 13511
_reflns_threshold_expression >2sigma(I)
_cod_data_source_file c1ce05730h.txt
_cod_data_source_block TE-44bp
_cod_original_cell_volume 3897.9(2)
_cod_original_sg_symbol_H-M P-1
_cod_database_code 7206733

loop_
_symmetry_equiv_pos_as_xyz
'x, y, z'
'-x, -y, -z'

loop_
_atom_site_label
_atom_site_type_symbol
_atom_site_fract_x
_atom_site_fract_y
_atom_site_fract_z
_atom_site_U_iso_or_equiv
_atom_site_adp_type
_atom_site_occupancy
_atom_site_symmetry_multiplicity
_atom_site_calc_flag
_atom_site_refinement_flags
_atom_site_disorder_assembly
_atom_site_disorder_group
S1 S 0.06145(9) 0.84758(9) 0.16047(4) 0.0326(3) Uani 1 1 d . . .
S2 S 0.53622(8) 0.98099(9) 0.08260(4) 0.0341(3) Uani 1 1 d . . .
S3 S 0.58159(9) 0.31077(9) 0.17369(4) 0.0346(3) Uani 1 1 d . . .
S4 S 0.12170(8) 0.23473(9) 0.26559(4) 0.0331(3) Uani 1 1 d . . .
S5 S 1.20365(9) 0.36595(10) 0.42465(4) 0.0362(3) Uani 1 1 d . . .
S6 S 0.72972(9) 0.26303(9) 0.50737(4) 0.0364(3) Uani 1 1 d . . .
O1 O 0.1855(2) 0.5355(2) 0.12964(11) 0.0333(7) Uani 1 1 d . . .
O2 O -0.0016(2) 0.4859(2) 0.09642(12) 0.0371(8) Uani 1 1 d . . .
O3 O 0.1444(2) 0.9008(3) 0.03527(11) 0.0358(7) Uani 1 1 d . . .
O4 O 0.2081(2) 0.9578(3) -0.03907(11) 0.0359(7) Uani 1 1 d . . .
O5 O 0.4446(2) 0.6210(2) 0.16731(12) 0.0331(7) Uani 1 1 d . . .
O6 O 0.6330(2) 0.6895(2) 0.19169(12) 0.0361(7) Uani 1 1 d . . .
O7 O 0.5150(3) 0.3269(3) 0.30358(12) 0.0464(9) Uani 1 1 d . . .
O8 O 0.4596(2) 0.3524(3) 0.38163(11) 0.0368(7) Uani 1 1 d . . .
O9 O 0.8124(3) 0.2691(3) 0.38192(12) 0.0479(9) Uani 1 1 d . . .
O10 O 0.8725(3) 0.2641(3) 0.30318(12) 0.0455(9) Uani 1 1 d . . .
O11 O 0.8737(2) -0.0405(3) 0.48323(12) 0.0391(8) Uani 1 1 d . . .
O12 O 0.6909(3) -0.1006(3) 0.44734(14) 0.0452(9) Uani 1 1 d . A .
N1 N 0.0555(3) 0.6504(3) 0.12765(13) 0.0285(8) Uani 1 1 d D . .
H1N H -0.0198(19) 0.651(4) 0.1195(17) 0.034 Uiso 1 1 d D . .
N2 N 0.2352(3) 0.7413(3) 0.16394(13) 0.0279(8) Uani 1 1 d D . .
H2N H 0.260(4) 0.680(2) 0.1612(17) 0.033 Uiso 1 1 d D . .
N3 N 0.3225(3) 0.9204(3) 0.11067(13) 0.0283(8) Uani 1 1 d D . .
H3N H 0.2454(18) 0.911(4) 0.1014(17) 0.034 Uiso 1 1 d D . .
N4 N 0.3374(3) 0.9599(3) 0.02636(13) 0.0306(8) Uani 1 1 d D . .
H4N H 0.382(3) 0.976(4) 0.0004(13) 0.037 Uiso 1 1 d D . .
N5 N 0.5810(3) 0.5151(3) 0.18393(14) 0.0293(8) Uani 1 1 d D . .
H5N H 0.6583(18) 0.520(4) 0.1916(17) 0.035 Uiso 1 1 d D . .
N6 N 0.4020(3) 0.4084(3) 0.15959(13) 0.0277(8) Uani 1 1 d D . .
H6N H 0.376(4) 0.469(2) 0.1594(17) 0.033 Uiso 1 1 d D . .
N7 N 0.3240(3) 0.2902(3) 0.31980(14) 0.0333(8) Uani 1 1 d D . .
H7N H 0.277(3) 0.302(4) 0.3438(14) 0.040 Uiso 1 1 d D . .
N8 N 0.3332(3) 0.2618(3) 0.23342(13) 0.0288(8) Uani 1 1 d D . .
H8N H 0.4078(19) 0.287(4) 0.2424(17) 0.035 Uiso 1 1 d D . .
N9 N 1.0038(3) 0.3191(3) 0.36761(14) 0.0324(8) Uani 1 1 d D . .
H9N H 1.051(3) 0.311(4) 0.3434(13) 0.039 Uiso 1 1 d D . .
N10 N 0.9892(3) 0.3277(3) 0.45427(13) 0.0298(8) Uani 1 1 d D . .
H10N H 0.9120(17) 0.318(4) 0.4494(17) 0.036 Uiso 1 1 d D . .
N11 N 0.9086(3) 0.1638(3) 0.51616(14) 0.0306(8) Uani 1 1 d D . .
H11N H 0.936(4) 0.103(2) 0.5137(18) 0.037 Uiso 1 1 d D . .
N12 N 0.7345(3) 0.0648(3) 0.47924(14) 0.0317(8) Uani 1 1 d D . .
H12N H 0.6565(18) 0.060(4) 0.4720(18) 0.038 Uiso 1 1 d D . .
C1 C 0.0545(5) 0.3761(4) 0.0300(2) 0.0479(13) Uani 1 1 d . . .
H1A H -0.0013 0.4020 0.0058 0.072 Uiso 1 1 calc R . .
H1B H 0.0582 0.3026 0.0201 0.072 Uiso 1 1 calc R . .
H1C H 0.1311 0.4210 0.0298 0.072 Uiso 1 1 calc R . .
C2 C 0.0171(4) 0.3801(4) 0.08214(19) 0.0390(11) Uani 1 1 d . . .
H2A H -0.0555 0.3278 0.0834 0.047 Uiso 1 1 calc R . .
H2B H 0.0771 0.3601 0.1070 0.047 Uiso 1 1 calc R . .
C3 C 0.0892(3) 0.5551(3) 0.11921(16) 0.0288(9) Uani 1 1 d . . .
C4 C 0.1229(3) 0.7420(3) 0.15068(15) 0.0282(9) Uani 1 1 d . . .
C5 C 0.3117(3) 0.8298(3) 0.19038(16) 0.0280(9) Uani 1 1 d . . .
C6 C 0.3426(4) 0.8276(4) 0.24244(16) 0.0364(10) Uani 1 1 d . . .
H6 H 0.3127 0.7674 0.2606 0.044 Uiso 1 1 calc R . .
C7 C 0.4175(4) 0.9135(4) 0.26805(18) 0.0419(12) Uani 1 1 d . . .
H7 H 0.4400 0.9116 0.3036 0.050 Uiso 1 1 calc R . .
C8 C 0.4591(4) 1.0017(4) 0.24167(17) 0.0372(11) Uani 1 1 d . . .
H8 H 0.5086 1.0611 0.2594 0.045 Uiso 1 1 calc R . .
C9 C 0.4298(3) 1.0044(4) 0.19023(17) 0.0324(10) Uani 1 1 d . . .
H9 H 0.4590 1.0656 0.1725 0.039 Uiso 1 1 calc R . .
C10 C 0.3573(3) 0.9181(3) 0.16375(15) 0.0268(9) Uani 1 1 d . . .
C11 C 0.3921(3) 0.9523(3) 0.07513(16) 0.0285(9) Uani 1 1 d . . .
C12 C 0.2210(3) 0.9350(3) 0.00994(16) 0.0287(9) Uani 1 1 d . . .
C13 C 0.0939(3) 0.9253(4) -0.06633(17) 0.0384(11) Uani 1 1 d . . .
H13A H 0.0458 0.9795 -0.0611 0.046 Uiso 1 1 calc R . .
H13B H 0.0548 0.8568 -0.0541 0.046 Uiso 1 1 calc R . .
C14 C 0.1110(4) 0.9138(6) -0.12102(19) 0.0646(18) Uani 1 1 d . . .
H14A H 0.1486 0.9824 -0.1326 0.097 Uiso 1 1 calc R . .
H14B H 0.0358 0.8905 -0.1411 0.097 Uiso 1 1 calc R . .
H14C H 0.1600 0.8610 -0.1255 0.097 Uiso 1 1 calc R . .
C15 C 0.7196(5) 0.8710(4) 0.2013(3) 0.0651(18) Uani 1 1 d . . .
H15A H 0.7417 0.8657 0.2378 0.098 Uiso 1 1 calc R . .
H15B H 0.7092 0.9438 0.1946 0.098 Uiso 1 1 calc R . .
H15C H 0.7806 0.8533 0.1818 0.098 Uiso 1 1 calc R . .
C16 C 0.6099(4) 0.7960(4) 0.1856(2) 0.0401(11) Uani 1 1 d . . .
H16A H 0.5494 0.8088 0.2072 0.048 Uiso 1 1 calc R . .
H16B H 0.5827 0.8054 0.1495 0.048 Uiso 1 1 calc R . .
C17 C 0.5433(3) 0.6101(3) 0.17988(16) 0.0291(9) Uani 1 1 d . . .
C18 C 0.5164(3) 0.4155(3) 0.17201(15) 0.0271(9) Uani 1 1 d . . .
C19 C 0.3278(3) 0.3091(3) 0.14473(15) 0.0263(9) Uani 1 1 d . . .
C20 C 0.2899(3) 0.2840(4) 0.09359(16) 0.0317(10) Uani 1 1 d . . .
H20 H 0.3133 0.3333 0.0686 0.038 Uiso 1 1 calc R . .
C21 C 0.2185(4) 0.1881(4) 0.07879(17) 0.0336(10) Uani 1 1 d . . .
H21 H 0.1921 0.1719 0.0437 0.040 Uiso 1 1 calc R . .
C22 C 0.1850(3) 0.1151(4) 0.11498(17) 0.0331(10) Uani 1 1 d . . .
H22 H 0.1379 0.0480 0.1046 0.040 Uiso 1 1 calc R . .
C23 C 0.2205(3) 0.1401(4) 0.16627(17) 0.0330(10) Uani 1 1 d . . .
H23 H 0.1960 0.0908 0.1911 0.040 Uiso 1 1 calc R . .
C24 C 0.2913(3) 0.2364(3) 0.18143(15) 0.0272(9) Uani 1 1 d . . .
C25 C 0.2664(3) 0.2625(3) 0.27144(15) 0.0275(9) Uani 1 1 d . . .
C26 C 0.4415(4) 0.3238(4) 0.33238(16) 0.0337(10) Uani 1 1 d . . .
C27 C 0.5781(4) 0.4018(5) 0.40109(18) 0.0428(12) Uani 1 1 d . . .
H27A H 0.6111 0.4560 0.3778 0.051 Uiso 1 1 calc R . .
H27B H 0.6280 0.3477 0.4046 0.051 Uiso 1 1 calc R . .
C28 C 0.5689(4) 0.4519(5) 0.4518(2) 0.0537(14) Uani 1 1 d . . .
H28A H 0.5161 0.5024 0.4478 0.081 Uiso 1 1 calc R . .
H28B H 0.6456 0.4894 0.4664 0.081 Uiso 1 1 calc R . .
H28C H 0.5390 0.3967 0.4747 0.081 Uiso 1 1 calc R . .
C29 C 0.7699(4) 0.1607(4) 0.23248(19) 0.0439(12) Uani 1 1 d . . .
H29A H 0.8047 0.2133 0.2095 0.066 Uiso 1 1 calc R . .
H29B H 0.6942 0.1239 0.2165 0.066 Uiso 1 1 calc R . .
H29C H 0.8205 0.1089 0.2393 0.066 Uiso 1 1 calc R . .
C30 C 0.7554(4) 0.2151(6) 0.28131(19) 0.0566(16) Uani 1 1 d . . .
H30A H 0.7071 0.2698 0.2751 0.068 Uiso 1 1 calc R . .
H30B H 0.7182 0.1633 0.3046 0.068 Uiso 1 1 calc R . .
C31 C 0.8879(4) 0.2833(4) 0.35328(16) 0.0322(10) Uani 1 1 d . . .
C32 C 1.0592(4) 0.3365(3) 0.41697(16) 0.0288(9) Uani 1 1 d . . .
C33 C 1.0254(3) 0.3397(3) 0.50731(16) 0.0284(9) Uani 1 1 d . . .
C34 C 1.0970(4) 0.4323(4) 0.52863(18) 0.0379(11) Uani 1 1 d . . .
H34 H 1.1251 0.4882 0.5076 0.045 Uiso 1 1 calc R . .
C35 C 1.1267(4) 0.4416(4) 0.58108(18) 0.0401(11) Uani 1 1 d . . .
H35 H 1.1752 0.5046 0.5960 0.048 Uiso 1 1 calc R . .
C36 C 1.0861(4) 0.3598(4) 0.61190(17) 0.0416(12) Uani 1 1 d . . .
H36 H 1.1085 0.3660 0.6476 0.050 Uiso 1 1 calc R . .
C37 C 1.0133(4) 0.2697(4) 0.59049(17) 0.0383(11) Uani 1 1 d . . .
H37 H 0.9842 0.2146 0.6118 0.046 Uiso 1 1 calc R . .
C38 C 0.9820(3) 0.2583(4) 0.53827(16) 0.0303(9) Uani 1 1 d . . .
C39 C 0.7960(4) 0.1593(4) 0.50119(16) 0.0311(9) Uani 1 1 d . . .
C40 C 0.7755(3) -0.0270(4) 0.47153(17) 0.0327(10) Uani 1 1 d . . .
C41 C 0.7219(5) -0.2021(5) 0.4351(3) 0.070(2) Uani 1 1 d D . .
H41A H 0.7438 -0.2363 0.4669 0.083 Uiso 0.761(18) 1 calc PR A 1
H41B H 0.7889 -0.1913 0.4148 0.083 Uiso 0.761(18) 1 calc PR A 1
H41C H 0.6875 -0.2572 0.4576 0.083 Uiso 0.239(18) 1 calc PR A 2
H41D H 0.8070 -0.1963 0.4391 0.083 Uiso 0.239(18) 1 calc PR A 2
C42A C 0.6220(9) -0.2701(8) 0.4058(6) 0.101(6) Uani 0.761(18) 1 d PD A 1
H42A H 0.5547 -0.2764 0.4252 0.151 Uiso 0.761(18) 1 calc PR A 1
H42B H 0.6398 -0.3407 0.3995 0.151 Uiso 0.761(18) 1 calc PR A 1
H42C H 0.6049 -0.2385 0.3732 0.151 Uiso 0.761(18) 1 calc PR A 1
C42B C 0.674(3) -0.228(3) 0.3810(9) 0.101(6) Uani 0.239(18) 1 d PD A 2
H42D H 0.6845 -0.2999 0.3711 0.151 Uiso 0.239(18) 1 calc PR A 2
H42E H 0.7144 -0.1767 0.3590 0.151 Uiso 0.239(18) 1 calc PR A 2
H42F H 0.5912 -0.2257 0.3772 0.151 Uiso 0.239(18) 1 calc PR A 2
N100 N 0.2613(3) 0.7078(3) -0.02505(15) 0.0387(9) Uani 1 1 d . . .
N101 N 0.8185(3) 0.6555(3) 0.08731(14) 0.0365(9) Uani 1 1 d . . .
C100 C 0.2751(4) 0.6551(4) 0.01760(19) 0.0466(13) Uani 1 1 d . . .
H100 H 0.2076 0.6254 0.0329 0.056 Uiso 1 1 calc R . .
C101 C 0.3812(4) 0.6411(4) 0.04097(19) 0.0426(12) Uani 1 1 d . . .
H101 H 0.3855 0.6018 0.0709 0.051 Uiso 1 1 calc R . .
C102 C 0.3567(4) 0.7476(4) -0.04469(17) 0.0365(10) Uani 1 1 d . . .
H102 H 0.3495 0.7838 -0.0755 0.044 Uiso 1 1 calc R . .
C103 C 0.4675(4) 0.7409(4) -0.02384(17) 0.0359(10) Uani 1 1 d . . .
H103 H 0.5332 0.7740 -0.0394 0.043 Uiso 1 1 calc R . .
C104 C 0.4808(4) 0.6854(3) 0.01993(16) 0.0314(9) Uani 1 1 d . . .
C105 C 0.5982(4) 0.6747(4) 0.04354(16) 0.0319(10) Uani 1 1 d . . .
C106 C 0.6883(3) 0.7610(4) 0.04939(17) 0.0337(10) Uani 1 1 d . . .
H106 H 0.6766 0.8285 0.0383 0.040 Uiso 1 1 calc R . .
C107 C 0.7968(4) 0.7482(4) 0.07175(18) 0.0376(11) Uani 1 1 d . . .
H107 H 0.8577 0.8086 0.0760 0.045 Uiso 1 1 calc R . .
C108 C 0.6205(4) 0.5775(4) 0.06056(17) 0.0352(10) Uani 1 1 d . . .
H108 H 0.5607 0.5162 0.0578 0.042 Uiso 1 1 calc R . .
C109 C 0.7314(4) 0.5719(4) 0.08165(17) 0.0374(11) Uani 1 1 d . . .
H109 H 0.7461 0.5052 0.0926 0.045 Uiso 1 1 calc R . .
N200 N -0.0815(3) -0.0173(4) 0.31704(17) 0.0450(10) Uani 1 1 d . . .
N201 N 0.4911(3) 0.0416(3) 0.43984(15) 0.0380(9) Uani 1 1 d . . .
C200 C 0.0007(4) -0.0529(4) 0.2959(2) 0.0471(13) Uani 1 1 d . . .
H200 H -0.0182 -0.0880 0.2631 0.057 Uiso 1 1 calc R . .
C201 C 0.1151(4) -0.0423(4) 0.31863(18) 0.0390(11) Uani 1 1 d . . .
H201 H 0.1715 -0.0692 0.3015 0.047 Uiso 1 1 calc R . .
C202 C -0.0514(4) 0.0323(4) 0.3628(2) 0.0449(12) Uani 1 1 d . . .
H202 H -0.1094 0.0591 0.3789 0.054 Uiso 1 1 calc R . .
C203 C 0.0587(4) 0.0474(4) 0.38864(18) 0.0360(10) Uani 1 1 d . . .
H203 H 0.0752 0.0842 0.4211 0.043 Uiso 1 1 calc R . .
C204 C 0.1437(4) 0.0078(4) 0.36637(17) 0.0321(10) Uani 1 1 d . . .
C205 C 0.2645(4) 0.0200(4) 0.39267(16) 0.0323(10) Uani 1 1 d . . .
C206 C 0.3238(4) -0.0645(4) 0.39176(17) 0.0359(10) Uani 1 1 d . . .
H206 H 0.2885 -0.1309 0.3751 0.043 Uiso 1 1 calc R . .
C207 C 0.4360(4) -0.0488(4) 0.41589(17) 0.0382(11) Uani 1 1 d . . .
H207 H 0.4760 -0.1066 0.4152 0.046 Uiso 1 1 calc R . .
C208 C 0.3195(4) 0.1125(4) 0.41849(18) 0.0395(11) Uani 1 1 d . . .
H208 H 0.2805 0.1707 0.4209 0.047 Uiso 1 1 calc R . .
C209 C 0.4319(4) 0.1212(4) 0.44102(18) 0.0413(11) Uani 1 1 d . . .
H209 H 0.4688 0.1867 0.4581 0.050 Uiso 1 1 calc R . .
N300 N 0.3997(3) 0.5842(3) 0.33309(15) 0.0413(10) Uani 1 1 d . . .
N301 N -0.1729(3) 0.5440(3) 0.21259(15) 0.0385(9) Uani 1 1 d . . .
C300 C 0.3168(4) 0.6178(4) 0.35607(19) 0.0443(12) Uani 1 1 d . . .
H300 H 0.3358 0.6476 0.3899 0.053 Uiso 1 1 calc R . .
C301 C 0.2038(4) 0.6123(4) 0.33365(19) 0.0410(11) Uani 1 1 d . . .
H301 H 0.1488 0.6392 0.3517 0.049 Uiso 1 1 calc R . .
C302 C 0.3691(4) 0.5405(4) 0.28563(18) 0.0392(11) Uani 1 1 d . . .
H302 H 0.4264 0.5154 0.2683 0.047 Uiso 1 1 calc R . .
C303 C 0.2580(4) 0.5299(4) 0.26048(17) 0.0324(10) Uani 1 1 d . . .
H303 H 0.2404 0.4976 0.2270 0.039 Uiso 1 1 calc R . .
C304 C 0.1732(4) 0.5672(3) 0.28493(17) 0.0315(10) Uani 1 1 d . . .
C305 C 0.0541(3) 0.5592(4) 0.25877(16) 0.0310(9) Uani 1 1 d . . .
C306 C -0.0028(4) 0.4688(4) 0.23156(19) 0.0394(11) Uani 1 1 d . . .
H306 H 0.0350 0.4100 0.2279 0.047 Uiso 1 1 calc R . .
C307 C -0.1152(4) 0.4628(4) 0.2093(2) 0.0433(12) Uani 1 1 d . . .
H307 H -0.1531 0.3989 0.1910 0.052 Uiso 1 1 calc R . .
C308 C -0.0037(4) 0.6442(4) 0.26108(17) 0.0349(10) Uani 1 1 d . . .
H308 H 0.0331 0.7092 0.2787 0.042 Uiso 1 1 calc R . .
C309 C -0.1158(4) 0.6330(4) 0.23738(18) 0.0391(11) Uani 1 1 d . . .
H309 H -0.1537 0.6921 0.2389 0.047 Uiso 1 1 calc R . .

loop_
_atom_site_aniso_label
_atom_site_aniso_U_11
_atom_site_aniso_U_22
_atom_site_aniso_U_33
_atom_site_aniso_U_23
_atom_site_aniso_U_13
_atom_site_aniso_U_12
S1 0.0241(5) 0.0302(6) 0.0442(6) 0.0003(4) 0.0033(4) 0.0068(4)
S2 0.0198(5) 0.0474(7) 0.0352(6) 0.0082(5) 0.0007(4) 0.0066(5)
S3 0.0237(5) 0.0319(6) 0.0489(7) 0.0005(5) -0.0012(4) 0.0096(4)
S4 0.0208(5) 0.0415(6) 0.0368(6) 0.0006(5) 0.0016(4) 0.0062(4)
S5 0.0214(5) 0.0478(7) 0.0387(6) -0.0043(5) 0.0004(4) 0.0069(5)
S6 0.0257(5) 0.0386(6) 0.0457(7) 0.0004(5) 0.0007(4) 0.0101(5)
O1 0.0224(15) 0.0331(16) 0.0441(18) 0.0009(13) -0.0025(12) 0.0081(13)
O2 0.0241(15) 0.0297(16) 0.055(2) -0.0073(14) -0.0072(13) 0.0050(13)
O3 0.0229(15) 0.0472(19) 0.0338(16) -0.0005(14) 0.0023(12) -0.0015(13)
O4 0.0205(14) 0.0485(19) 0.0359(17) 0.0092(14) -0.0026(12) 0.0013(13)
O5 0.0200(15) 0.0328(16) 0.0464(18) 0.0043(13) -0.0017(12) 0.0072(12)
O6 0.0202(14) 0.0289(16) 0.057(2) 0.0020(14) -0.0063(13) 0.0043(13)
O7 0.0239(16) 0.078(3) 0.0363(18) -0.0041(17) 0.0010(13) 0.0099(16)
O8 0.0263(15) 0.054(2) 0.0298(16) -0.0021(14) -0.0021(12) 0.0091(14)
O9 0.0250(16) 0.079(3) 0.0376(18) -0.0065(17) 0.0024(14) 0.0067(17)
O10 0.0243(16) 0.078(3) 0.0305(17) -0.0004(16) -0.0007(12) 0.0035(16)
O11 0.0228(15) 0.0431(19) 0.0511(19) -0.0033(15) -0.0034(13) 0.0100(14)
O12 0.0284(16) 0.0345(18) 0.069(2) -0.0123(16) -0.0124(15) 0.0088(14)
N1 0.0187(16) 0.0285(18) 0.037(2) -0.0017(15) -0.0026(14) 0.0055(15)
N2 0.0262(18) 0.0229(18) 0.0341(19) 0.0024(14) -0.0011(14) 0.0054(14)
N3 0.0182(16) 0.0332(19) 0.0334(19) 0.0039(15) 0.0015(14) 0.0053(15)
N4 0.0193(17) 0.043(2) 0.0285(19) 0.0063(16) 0.0013(14) 0.0034(16)
N5 0.0193(16) 0.0300(19) 0.038(2) 0.0053(15) -0.0021(14) 0.0053(15)
N6 0.0203(17) 0.0270(18) 0.0358(19) 0.0042(15) -0.0002(14) 0.0059(14)
N7 0.0231(18) 0.048(2) 0.0299(19) 0.0041(17) 0.0023(14) 0.0085(16)
N8 0.0214(17) 0.035(2) 0.0286(18) 0.0018(15) 0.0017(14) 0.0030(15)
N9 0.0233(18) 0.044(2) 0.0298(19) 0.0007(16) 0.0012(14) 0.0069(16)
N10 0.0192(17) 0.038(2) 0.0318(19) -0.0014(15) -0.0011(14) 0.0059(15)
N11 0.0216(17) 0.033(2) 0.037(2) 0.0003(16) -0.0010(14) 0.0073(15)
N12 0.0197(17) 0.037(2) 0.037(2) 0.0016(16) -0.0032(14) 0.0052(16)
C1 0.052(3) 0.037(3) 0.056(3) 0.003(2) -0.007(2) 0.018(2)
C2 0.030(2) 0.027(2) 0.058(3) -0.004(2) -0.006(2) 0.0080(19)
C3 0.021(2) 0.033(2) 0.032(2) 0.0029(18) 0.0030(16) 0.0035(17)
C4 0.022(2) 0.032(2) 0.031(2) 0.0037(17) 0.0019(16) 0.0045(17)
C5 0.0178(19) 0.032(2) 0.033(2) -0.0025(17) 0.0005(16) 0.0029(17)
C6 0.032(2) 0.048(3) 0.030(2) 0.006(2) 0.0036(18) 0.008(2)
C7 0.033(2) 0.059(3) 0.030(2) -0.002(2) -0.0010(19) -0.001(2)
C8 0.027(2) 0.043(3) 0.038(3) -0.010(2) -0.0007(18) 0.001(2)
C9 0.025(2) 0.033(2) 0.039(2) -0.0011(19) 0.0044(18) 0.0035(18)
C10 0.021(2) 0.031(2) 0.028(2) 0.0043(17) -0.0009(16) 0.0070(17)
C11 0.026(2) 0.027(2) 0.033(2) 0.0042(17) 0.0026(17) 0.0062(17)
C12 0.023(2) 0.027(2) 0.035(2) 0.0002(17) 0.0018(17) 0.0043(17)
C13 0.018(2) 0.057(3) 0.036(2) -0.004(2) -0.0060(17) 0.002(2)
C14 0.031(3) 0.122(6) 0.037(3) -0.001(3) -0.002(2) 0.007(3)
C15 0.044(3) 0.035(3) 0.110(5) 0.003(3) -0.008(3) 0.000(2)
C16 0.032(2) 0.030(2) 0.058(3) 0.002(2) -0.004(2) 0.010(2)
C17 0.022(2) 0.034(2) 0.032(2) 0.0031(18) 0.0014(16) 0.0090(18)
C18 0.022(2) 0.032(2) 0.026(2) 0.0024(16) 0.0008(16) 0.0039(17)
C19 0.0191(19) 0.028(2) 0.034(2) 0.0019(17) 0.0015(16) 0.0084(17)
C20 0.024(2) 0.045(3) 0.027(2) 0.0033(19) 0.0002(16) 0.0095(19)
C21 0.028(2) 0.041(3) 0.031(2) -0.0062(19) -0.0064(18) 0.014(2)
C22 0.018(2) 0.035(2) 0.044(3) -0.0090(19) -0.0061(17) 0.0059(18)
C23 0.023(2) 0.035(2) 0.042(3) 0.0025(19) 0.0019(18) 0.0092(18)
C24 0.0203(19) 0.030(2) 0.030(2) -0.0044(17) -0.0023(16) 0.0052(17)
C25 0.026(2) 0.028(2) 0.030(2) 0.0048(17) 0.0022(16) 0.0094(17)
C26 0.027(2) 0.046(3) 0.030(2) 0.0030(19) 0.0011(18) 0.013(2)
C27 0.019(2) 0.070(4) 0.036(3) -0.005(2) -0.0027(18) 0.005(2)
C28 0.041(3) 0.068(4) 0.048(3) -0.015(3) -0.009(2) 0.010(3)
C29 0.043(3) 0.038(3) 0.049(3) -0.005(2) -0.013(2) 0.012(2)
C30 0.022(2) 0.106(5) 0.035(3) -0.003(3) -0.006(2) 0.002(3)
C31 0.024(2) 0.047(3) 0.027(2) 0.0022(19) 0.0026(17) 0.0103(19)
C32 0.030(2) 0.027(2) 0.029(2) 0.0024(17) 0.0020(17) 0.0074(18)
C33 0.0191(19) 0.034(2) 0.032(2) 0.0006(18) -0.0012(16) 0.0071(17)
C34 0.031(2) 0.045(3) 0.038(3) -0.002(2) -0.0014(19) 0.011(2)
C35 0.027(2) 0.048(3) 0.041(3) -0.015(2) -0.0050(19) 0.005(2)
C36 0.037(3) 0.057(3) 0.028(2) -0.007(2) -0.0048(19) 0.008(2)
C37 0.031(2) 0.052(3) 0.032(2) 0.003(2) 0.0030(18) 0.009(2)
C38 0.022(2) 0.036(2) 0.032(2) -0.0027(18) -0.0020(16) 0.0069(18)
C39 0.026(2) 0.039(2) 0.028(2) 0.0034(18) -0.0001(17) 0.0057(19)
C40 0.022(2) 0.037(2) 0.038(2) 0.0040(19) 0.0013(17) 0.0038(19)
C41 0.046(3) 0.041(3) 0.117(5) -0.027(3) -0.020(3) 0.016(3)
C42A 0.048(6) 0.038(6) 0.199(13) -0.041(7) -0.050(7) 0.003(4)
C42B 0.048(6) 0.038(6) 0.199(13) -0.041(7) -0.050(7) 0.003(4)
N100 0.0268(19) 0.049(2) 0.039(2) -0.0006(18) -0.0001(16) 0.0049(18)
N101 0.0288(19) 0.041(2) 0.040(2) -0.0005(17) 0.0007(16) 0.0092(17)
C100 0.029(2) 0.060(3) 0.046(3) 0.009(2) -0.002(2) -0.002(2)
C101 0.029(2) 0.057(3) 0.040(3) 0.009(2) -0.0001(19) 0.004(2)
C102 0.037(3) 0.040(3) 0.034(2) 0.0038(19) 0.0000(19) 0.012(2)
C103 0.028(2) 0.045(3) 0.038(2) 0.004(2) 0.0076(18) 0.012(2)
C104 0.028(2) 0.032(2) 0.033(2) -0.0003(18) -0.0016(17) 0.0044(18)
C105 0.027(2) 0.042(3) 0.028(2) -0.0035(18) 0.0008(17) 0.0093(19)
C106 0.024(2) 0.034(2) 0.043(3) 0.0027(19) 0.0020(18) 0.0071(19)
C107 0.030(2) 0.037(3) 0.045(3) 0.007(2) -0.0009(19) 0.008(2)
C108 0.030(2) 0.034(2) 0.040(3) -0.0004(19) -0.0020(19) 0.0043(19)
C109 0.035(2) 0.036(2) 0.042(3) 0.002(2) -0.003(2) 0.012(2)
N200 0.029(2) 0.052(3) 0.053(3) 0.007(2) -0.0043(18) 0.0099(19)
N201 0.0256(19) 0.047(2) 0.042(2) 0.0061(18) -0.0004(16) 0.0094(17)
C200 0.042(3) 0.054(3) 0.044(3) -0.002(2) -0.009(2) 0.012(2)
C201 0.032(2) 0.044(3) 0.043(3) 0.007(2) 0.003(2) 0.011(2)
C202 0.033(3) 0.052(3) 0.054(3) 0.011(2) 0.002(2) 0.018(2)
C203 0.032(2) 0.034(2) 0.043(3) 0.005(2) 0.0001(19) 0.0092(19)
C204 0.025(2) 0.036(2) 0.036(2) 0.0095(19) 0.0013(17) 0.0087(19)
C205 0.025(2) 0.039(2) 0.034(2) 0.0084(19) 0.0018(17) 0.0058(19)
C206 0.030(2) 0.041(3) 0.039(2) 0.002(2) -0.0019(18) 0.014(2)
C207 0.033(2) 0.044(3) 0.039(3) 0.002(2) -0.0006(19) 0.014(2)
C208 0.030(2) 0.040(3) 0.049(3) 0.008(2) -0.001(2) 0.012(2)
C209 0.036(3) 0.044(3) 0.042(3) 0.003(2) -0.002(2) 0.006(2)
N300 0.032(2) 0.047(2) 0.045(2) 0.0011(19) -0.0025(17) 0.0098(18)
N301 0.0249(19) 0.043(2) 0.050(2) 0.0126(18) -0.0002(16) 0.0127(17)
C300 0.037(3) 0.054(3) 0.039(3) 0.000(2) -0.008(2) 0.007(2)
C301 0.028(2) 0.052(3) 0.045(3) 0.002(2) 0.002(2) 0.012(2)
C302 0.030(2) 0.046(3) 0.043(3) 0.006(2) 0.0028(19) 0.011(2)
C303 0.026(2) 0.034(2) 0.038(2) 0.0052(19) 0.0034(18) 0.0097(18)
C304 0.025(2) 0.032(2) 0.038(2) 0.0086(19) 0.0024(17) 0.0057(18)
C305 0.025(2) 0.033(2) 0.036(2) 0.0086(18) 0.0036(17) 0.0054(18)
C306 0.025(2) 0.033(2) 0.060(3) 0.006(2) -0.001(2) 0.0071(19)
C307 0.030(2) 0.038(3) 0.060(3) 0.002(2) -0.006(2) 0.005(2)
C308 0.033(2) 0.035(2) 0.039(2) 0.0017(19) -0.0013(19) 0.015(2)
C309 0.030(2) 0.046(3) 0.045(3) 0.006(2) 0.001(2) 0.015(2)

loop_
_atom_type_symbol
_atom_type_description
_atom_type_scat_dispersion_real
_atom_type_scat_dispersion_imag
_atom_type_scat_source
C C 0.0181 0.0091 'International Tables Vol C Tables 4.2.6.8 and 6.1.1.4'
H H 0.0000 0.0000 'International Tables Vol C Tables 4.2.6.8 and 6.1.1.4'
N N 0.0311 0.0180 'International Tables Vol C Tables 4.2.6.8 and 6.1.1.4'
O O 0.0492 0.0322 'International Tables Vol C Tables 4.2.6.8 and 6.1.1.4'
S S 0.3331 0.5567 'International Tables Vol C Tables 4.2.6.8 and 6.1.1.4'

loop_
_geom_angle_atom_site_label_1
_geom_angle_atom_site_label_2
_geom_angle_atom_site_label_3
_geom_angle
C3 O2 C2 117.4(3)
C12 O4 C13 117.1(3)
C17 O6 C16 116.1(3)
C26 O8 C27 116.3(3)
C31 O10 C30 116.5(4)
C40 O12 C41 115.9(3)
C3 N1 C4 126.9(3)
C3 N1 H1N 116(3)
C4 N1 H1N 117(3)
C4 N2 C5 122.3(3)
C4 N2 H2N 118(3)
C5 N2 H2N 118(3)
C11 N3 C10 125.6(3)
C11 N3 H3N 117(3)
C10 N3 H3N 116(3)
C12 N4 C11 128.2(4)
C12 N4 H4N 113(3)
C11 N4 H4N 118(3)
C18 N5 C17 126.8(3)
C18 N5 H5N 117(3)
C17 N5 H5N 115(3)
C18 N6 C19 121.6(3)
C18 N6 H6N 117(3)
C19 N6 H6N 122(3)
C26 N7 C25 127.3(4)
C26 N7 H7N 117(3)
C25 N7 H7N 114(3)
C25 N8 C24 124.8(3)
C25 N8 H8N 114(3)
C24 N8 H8N 120(3)
C31 N9 C32 127.4(4)
C31 N9 H9N 115(3)
C32 N9 H9N 114(3)
C32 N10 C33 125.7(3)
C32 N10 H10N 125(3)
C33 N10 H10N 109(3)
C39 N11 C38 122.4(4)
C39 N11 H11N 117(3)
C38 N11 H11N 120(3)
C40 N12 C39 126.8(3)
C40 N12 H12N 116(3)
C39 N12 H12N 117(3)
C2 C1 H1A 109.5
C2 C1 H1B 109.5
H1A C1 H1B 109.5
C2 C1 H1C 109.5
H1A C1 H1C 109.5
H1B C1 H1C 109.5
O2 C2 C1 111.4(4)
O2 C2 H2A 109.3
C1 C2 H2A 109.3
O2 C2 H2B 109.3
C1 C2 H2B 109.3
H2A C2 H2B 108.0
O1 C3 O2 124.8(4)
O1 C3 N1 126.6(4)
O2 C3 N1 108.6(3)
N2 C4 N1 117.5(4)
N2 C4 S1 123.5(3)
N1 C4 S1 118.9(3)
C6 C5 C10 119.7(4)
C6 C5 N2 120.1(4)
C10 C5 N2 120.2(4)
C5 C6 C7 120.0(4)
C5 C6 H6 120.0
C7 C6 H6 120.0
C8 C7 C6 119.8(4)
C8 C7 H7 120.1
C6 C7 H7 120.1
C9 C8 C7 120.7(4)
C9 C8 H8 119.6
C7 C8 H8 119.6
C8 C9 C10 120.3(4)
C8 C9 H9 119.9
C10 C9 H9 119.9
C9 C10 C5 119.4(4)
C9 C10 N3 121.4(4)
C5 C10 N3 119.1(4)
N3 C11 N4 115.8(3)
N3 C11 S2 126.9(3)
N4 C11 S2 117.3(3)
O3 C12 O4 126.0(4)
O3 C12 N4 126.5(4)
O4 C12 N4 107.4(4)
O4 C13 C14 106.4(4)
O4 C13 H13A 110.5
C14 C13 H13A 110.5
O4 C13 H13B 110.5
C14 C13 H13B 110.5
H13A C13 H13B 108.6
C13 C14 H14A 109.5
C13 C14 H14B 109.5
H14A C14 H14B 109.5
C13 C14 H14C 109.5
H14A C14 H14C 109.5
H14B C14 H14C 109.5
C16 C15 H15A 109.5
C16 C15 H15B 109.5
H15A C15 H15B 109.5
C16 C15 H15C 109.5
H15A C15 H15C 109.5
H15B C15 H15C 109.5
O6 C16 C15 107.1(4)
O6 C16 H16A 110.3
C15 C16 H16A 110.3
O6 C16 H16B 110.3
C15 C16 H16B 110.3
H16A C16 H16B 108.5
O5 C17 O6 125.0(4)
O5 C17 N5 126.0(4)
O6 C17 N5 109.0(3)
N6 C18 N5 117.2(4)
N6 C18 S3 123.5(3)
N5 C18 S3 119.4(3)
C20 C19 C24 119.3(4)
C20 C19 N6 120.0(4)
C24 C19 N6 120.7(4)
C21 C20 C19 120.4(4)
C21 C20 H20 119.8
C19 C20 H20 119.8
C20 C21 C22 120.2(4)
C20 C21 H21 119.9
C22 C21 H21 119.9
C23 C22 C21 119.9(4)
C23 C22 H22 120.1
C21 C22 H22 120.1
C24 C23 C22 120.2(4)
C24 C23 H23 119.9
C22 C23 H23 119.9
C23 C24 C19 119.9(4)
C23 C24 N8 121.3(4)
C19 C24 N8 118.8(4)
N8 C25 N7 116.1(3)
N8 C25 S4 125.9(3)
N7 C25 S4 118.0(3)
O7 C26 O8 125.8(4)
O7 C26 N7 126.0(4)
O8 C26 N7 108.2(4)
O8 C27 C28 105.3(4)
O8 C27 H27A 110.7
C28 C27 H27A 110.7
O8 C27 H27B 110.7
C28 C27 H27B 110.7
H27A C27 H27B 108.8
C27 C28 H28A 109.5
C27 C28 H28B 109.5
H28A C28 H28B 109.5
C27 C28 H28C 109.5
H28A C28 H28C 109.5
H28B C28 H28C 109.5
C30 C29 H29A 109.5
C30 C29 H29B 109.5
H29A C29 H29B 109.5
C30 C29 H29C 109.5
H29A C29 H29C 109.5
H29B C29 H29C 109.5
O10 C30 C29 105.6(4)
O10 C30 H30A 110.6
C29 C30 H30A 110.6
O10 C30 H30B 110.6
C29 C30 H30B 110.6
H30A C30 H30B 108.7
O9 C31 O10 125.7(4)
O9 C31 N9 125.7(4)
O10 C31 N9 108.5(4)
N10 C32 N9 115.5(4)
N10 C32 S5 126.2(3)
N9 C32 S5 118.3(3)
C34 C33 C38 120.5(4)
C34 C33 N10 121.3(4)
C38 C33 N10 118.1(4)
C35 C34 C33 119.1(5)
C35 C34 H34 120.5
C33 C34 H34 120.5
C36 C35 C34 120.6(4)
C36 C35 H35 119.7
C34 C35 H35 119.7
C37 C36 C35 119.7(4)
C37 C36 H36 120.1
C35 C36 H36 120.1
C36 C37 C38 120.9(5)
C36 C37 H37 119.5
C38 C37 H37 119.5
C37 C38 C33 119.1(4)
C37 C38 N11 120.7(4)
C33 C38 N11 120.2(4)
N11 C39 N12 117.3(4)
N11 C39 S6 123.1(3)
N12 C39 S6 119.6(3)
O11 C40 O12 124.3(4)
O11 C40 N12 126.4(4)
O12 C40 N12 109.3(3)
O12 C41 C42A 108.6(5)
O12 C41 C42B 104.9(13)
C42A C41 C42B 40.9(14)
O12 C41 H41A 110.0
C42A C41 H41A 110.0
C42B C41 H41A 141.3
O12 C41 H41B 110.0
C42A C41 H41B 110.0
C42B C41 H41B 73.7
H41A C41 H41B 108.4
O12 C41 H41C 110.8
C42A C41 H41C 71.7
C42B C41 H41C 110.8
H41A C41 H41C 40.6
H41B C41 H41C 135.9
O12 C41 H41D 110.8
C42A C41 H41D 137.0
C42B C41 H41D 110.8
H41A C41 H41D 71.8
H41B C41 H41D 39.1
H41C C41 H41D 108.8
C41 C42A H42A 109.5
C41 C42A H42B 109.5
C41 C42A H42C 109.5
C41 C42B H42D 109.5
C41 C42B H42E 109.5
H42D C42B H42E 109.5
C41 C42B H42F 109.5
H42D C42B H42F 109.5
H42E C42B H42F 109.5
C102 N100 C100 115.6(4)
C107 N101 C109 117.7(4)
N100 C100 C101 124.4(5)
N100 C100 H100 117.8
C101 C100 H100 117.8
C104 C101 C100 118.9(5)
C104 C101 H101 120.6
C100 C101 H101 120.6
N100 C102 C103 124.9(4)
N100 C102 H102 117.6
C103 C102 H102 117.6
C104 C103 C102 119.0(4)
C104 C103 H103 120.5
C102 C103 H103 120.5
C103 C104 C101 117.2(4)
C103 C104 C105 121.1(4)
C101 C104 C105 121.7(4)
C106 C105 C108 117.7(4)
C106 C105 C104 120.9(4)
C108 C105 C104 121.3(4)
C105 C106 C107 119.4(4)
C105 C106 H106 120.3
C107 C106 H106 120.3
N101 C107 C106 122.9(4)
N101 C107 H107 118.5
C106 C107 H107 118.5
C109 C108 C105 118.9(4)
C109 C108 H108 120.5
C105 C108 H108 120.5
N101 C109 C108 123.3(4)
N101 C109 H109 118.3
C108 C109 H109 118.3
C200 N200 C202 116.2(4)
C207 N201 C209 116.5(4)
N200 C200 C201 124.2(5)
N200 C200 H200 117.9
C201 C200 H200 117.9
C204 C201 C200 118.6(5)
C204 C201 H201 120.7
C200 C201 H201 120.7
N200 C202 C203 124.4(5)
N200 C202 H202 117.8
C203 C202 H202 117.8
C204 C203 C202 118.7(5)
C204 C203 H203 120.6
C202 C203 H203 120.6
C203 C204 C201 117.9(4)
C203 C204 C205 121.4(4)
C201 C204 C205 120.7(4)
C208 C205 C206 117.8(4)
C208 C205 C204 121.9(4)
C206 C205 C204 120.2(4)
C207 C206 C205 118.1(4)
C207 C206 H206 121.0
C205 C206 H206 121.0
N201 C207 C206 124.4(4)
N201 C207 H207 117.8
C206 C207 H207 117.8
C205 C208 C209 120.0(4)
C205 C208 H208 120.0
C209 C208 H208 120.0
N201 C209 C208 123.1(5)
N201 C209 H209 118.5
C208 C209 H209 118.5
C300 N300 C302 116.3(4)
C309 N301 C307 116.9(4)
N300 C300 C301 124.2(5)
N300 C300 H300 117.9
C301 C300 H300 117.9
C304 C301 C300 119.1(5)
C304 C301 H301 120.5
C300 C301 H301 120.5
N300 C302 C303 123.6(4)
N300 C302 H302 118.2
C303 C302 H302 118.2
C304 C303 C302 119.2(4)
C304 C303 H303 120.4
C302 C303 H303 120.4
C301 C304 C303 117.7(4)
C301 C304 C305 121.7(4)
C303 C304 C305 120.6(4)
C306 C305 C308 117.4(4)
C306 C305 C304 121.8(4)
C308 C305 C304 120.8(4)
C305 C306 C307 120.2(4)
C305 C306 H306 119.9
C307 C306 H306 119.9
N301 C307 C306 122.6(5)
N301 C307 H307 118.7
C306 C307 H307 118.7
C309 C308 C305 119.2(4)
C309 C308 H308 120.4
C305 C308 H308 120.4
N301 C309 C308 123.6(4)
N301 C309 H309 118.2
C308 C309 H309 118.2

loop_
_geom_bond_atom_site_label_1
_geom_bond_atom_site_label_2
_geom_bond_distance
S1 C4 1.674(4)
S2 C11 1.666(4)
S3 C18 1.666(4)
S4 C25 1.673(4)
S5 C32 1.670(4)
S6 C39 1.675(4)
O1 C3 1.217(5)
O2 C3 1.338(5)
O2 C2 1.459(5)
O3 C12 1.202(5)
O4 C12 1.332(5)
O4 C13 1.449(5)
O5 C17 1.216(5)
O6 C17 1.332(5)
O6 C16 1.450(5)
O7 C26 1.204(5)
O8 C26 1.325(5)
O8 C27 1.462(5)
O9 C31 1.216(5)
O10 C31 1.325(5)
O10 C30 1.464(5)
O11 C40 1.216(5)
O12 C40 1.338(5)
O12 C41 1.450(6)
N1 C3 1.372(5)
N1 C4 1.379(5)
N1 H1N 0.895(19)
N2 C4 1.341(5)
N2 C5 1.429(5)
N2 H2N 0.894(19)
N3 C11 1.330(5)
N3 C10 1.421(5)
N3 H3N 0.904(19)
N4 C12 1.377(5)
N4 C11 1.395(5)
N4 H4N 0.911(19)
N5 C18 1.370(5)
N5 C17 1.375(5)
N5 H5N 0.907(19)
N6 C18 1.345(5)
N6 C19 1.426(5)
N6 H6N 0.890(19)
N7 C26 1.380(5)
N7 C25 1.389(5)
N7 H7N 0.911(19)
N8 C25 1.336(5)
N8 C24 1.418(5)
N8 H8N 0.888(19)
N9 C31 1.374(5)
N9 C32 1.390(5)
N9 H9N 0.904(19)
N10 C32 1.339(6)
N10 C33 1.416(5)
N10 H10N 0.894(19)
N11 C39 1.340(5)
N11 C38 1.425(5)
N11 H11N 0.901(19)
N12 C40 1.369(6)
N12 C39 1.372(6)
N12 H12N 0.914(19)
C1 C2 1.485(7)
C1 H1A 0.9800
C1 H1B 0.9800
C1 H1C 0.9800
C2 H2A 0.9900
C2 H2B 0.9900
C5 C6 1.387(6)
C5 C10 1.398(6)
C6 C7 1.390(7)
C6 H6 0.9500
C7 C8 1.381(7)
C7 H7 0.9500
C8 C9 1.369(6)
C8 H8 0.9500
C9 C10 1.390(6)
C9 H9 0.9500
C13 C14 1.482(7)
C13 H13A 0.9900
C13 H13B 0.9900
C14 H14A 0.9800
C14 H14B 0.9800
C14 H14C 0.9800
C15 C16 1.479(7)
C15 H15A 0.9800
C15 H15B 0.9800
C15 H15C 0.9800
C16 H16A 0.9900
C16 H16B 0.9900
C19 C20 1.387(6)
C19 C24 1.404(6)
C20 C21 1.379(6)
C20 H20 0.9500
C21 C22 1.388(7)
C21 H21 0.9500
C22 C23 1.386(6)
C22 H22 0.9500
C23 C24 1.382(6)
C23 H23 0.9500
C27 C28 1.490(7)
C27 H27A 0.9900
C27 H27B 0.9900
C28 H28A 0.9800
C28 H28B 0.9800
C28 H28C 0.9800
C29 C30 1.486(7)
C29 H29A 0.9800
C29 H29B 0.9800
C29 H29C 0.9800
C30 H30A 0.9900
C30 H30B 0.9900
C33 C34 1.392(6)
C33 C38 1.395(6)
C34 C35 1.388(6)
C34 H34 0.9500
C35 C36 1.388(7)
C35 H35 0.9500
C36 C37 1.375(7)
C36 H36 0.9500
C37 C38 1.386(6)
C37 H37 0.9500
C41 C42A 1.467(9)
C41 C42B 1.487(19)
C41 H41A 0.9900
C41 H41B 0.9900
C41 H41C 0.9900
C41 H41D 0.9900
C42A H42A 0.9800
C42A H42B 0.9800
C42A H42C 0.9800
C42B H42D 0.9800
C42B H42E 0.9800
C42B H42F 0.9800
N100 C102 1.310(6)
N100 C100 1.339(6)
N101 C107 1.328(6)
N101 C109 1.336(6)
C100 C101 1.386(6)
C100 H100 0.9500
C101 C104 1.383(6)
C101 H101 0.9500
C102 C103 1.387(6)
C102 H102 0.9500
C103 C104 1.383(6)
C103 H103 0.9500
C104 C105 1.496(5)
C105 C106 1.379(6)
C105 C108 1.396(6)
C106 C107 1.397(6)
C106 H106 0.9500
C107 H107 0.9500
C108 C109 1.387(6)
C108 H108 0.9500
C109 H109 0.9500
N200 C200 1.311(7)
N200 C202 1.333(7)
N201 C207 1.328(6)
N201 C209 1.341(6)
C200 C201 1.404(6)
C200 H200 0.9500
C201 C204 1.379(7)
C201 H201 0.9500
C202 C203 1.385(6)
C202 H202 0.9500
C203 C204 1.378(6)
C203 H203 0.9500
C204 C205 1.503(6)
C205 C208 1.369(7)
C205 C206 1.395(6)
C206 C207 1.390(6)
C206 H206 0.9500
C207 H207 0.9500
C208 C209 1.384(6)
C208 H208 0.9500
C209 H209 0.9500
N300 C300 1.331(7)
N300 C302 1.344(6)
N301 C309 1.331(6)
N301 C307 1.351(6)
C300 C301 1.395(6)
C300 H300 0.9500
C301 C304 1.380(7)
C301 H301 0.9500
C302 C303 1.393(6)
C302 H302 0.9500
C303 C304 1.392(6)
C303 H303 0.9500
C304 C305 1.489(5)
C305 C306 1.371(6)
C305 C308 1.392(6)
C306 C307 1.386(6)
C306 H306 0.9500
C307 H307 0.9500
C308 C309 1.388(6)
C308 H308 0.9500
C309 H309 0.9500

loop_
_geom_hbond_atom_site_label_D
_geom_hbond_atom_site_label_H
_geom_hbond_atom_site_label_A
_geom_hbond_distance_DH
_geom_hbond_distance_HA
_geom_hbond_distance_DA
_geom_hbond_angle_DHA
_geom_hbond_site_symmetry_A
N1 H1N N101 0.895(19) 2.03(2) 2.909(5) 169(4) 1_455
N2 H2N O1 0.894(19) 2.01(4) 2.703(4) 133(4) .
N2 H2N O5 0.894(19) 2.43(3) 3.143(4) 137(4) .
N3 H3N O3 0.904(19) 2.00(3) 2.719(4) 135(4) .
N3 H3N S1 0.904(19) 2.81(4) 3.452(4) 129(4) .
N4 H4N S2 0.911(19) 2.51(2) 3.405(4) 167(4) 2_675
N5 H5N N301 0.907(19) 1.98(2) 2.885(5) 174(4) 1_655
N6 H6N O5 0.890(19) 1.96(3) 2.676(5) 136(4) .
N6 H6N O1 0.890(19) 2.61(3) 3.322(4) 138(4) .
N7 H7N S5 0.911(19) 2.55(2) 3.426(4) 163(4) 1_455
N8 H8N O7 0.888(19) 1.94(3) 2.684(4) 140(4) .
N8 H8N S3 0.888(19) 2.85(4) 3.432(4) 124(4) .
N9 H9N S4 0.904(19) 2.53(3) 3.387(4) 159(4) 1_655
N10 H10N O9 0.894(19) 2.05(4) 2.669(4) 126(4) .
N10 H10N S6 0.894(19) 2.76(3) 3.467(4) 137(4) .
N11 H11N O11 0.901(19) 1.97(4) 2.679(5) 135(4) .
N11 H11N O11 0.901(19) 2.52(3) 3.258(4) 140(4) 2_756
N12 H12N N201 0.914(19) 2.02(2) 2.918(5) 167(4) .

loop_
_geom_torsion_atom_site_label_1
_geom_torsion_atom_site_label_2
_geom_torsion_atom_site_label_3
_geom_torsion_atom_site_label_4
_geom_torsion
C3 O2 C2 C1 -89.0(5)
C2 O2 C3 O1 -1.3(6)
C2 O2 C3 N1 177.6(4)
C4 N1 C3 O1 -1.7(7)
C4 N1 C3 O2 179.4(4)
C5 N2 C4 N1 -176.7(4)
C5 N2 C4 S1 3.5(6)
C3 N1 C4 N2 4.1(6)
C3 N1 C4 S1 -176.1(3)
C4 N2 C5 C6 102.0(5)
C4 N2 C5 C10 -79.2(5)
C10 C5 C6 C7 0.9(6)
N2 C5 C6 C7 179.7(4)
C5 C6 C7 C8 1.2(7)
C6 C7 C8 C9 -1.7(7)
C7 C8 C9 C10 0.1(7)
C8 C9 C10 C5 2.0(6)
C8 C9 C10 N3 177.9(4)
C6 C5 C10 C9 -2.5(6)
N2 C5 C10 C9 178.7(4)
C6 C5 C10 N3 -178.4(4)
N2 C5 C10 N3 2.8(6)
C11 N3 C10 C9 47.1(6)
C11 N3 C10 C5 -137.1(4)
C10 N3 C11 N4 -172.6(4)
C10 N3 C11 S2 8.9(6)
C12 N4 C11 N3 -2.6(6)
C12 N4 C11 S2 176.1(3)
C13 O4 C12 O3 -9.1(6)
C13 O4 C12 N4 172.3(4)
C11 N4 C12 O3 -0.5(7)
C11 N4 C12 O4 178.1(4)
C12 O4 C13 C14 -155.1(5)
C17 O6 C16 C15 179.3(5)
C16 O6 C17 O5 -4.1(6)
C16 O6 C17 N5 175.5(4)
C18 N5 C17 O5 3.9(7)
C18 N5 C17 O6 -175.8(4)
C19 N6 C18 N5 177.6(4)
C19 N6 C18 S3 -2.6(6)
C17 N5 C18 N6 -6.8(6)
C17 N5 C18 S3 173.5(3)
C18 N6 C19 C20 -102.6(5)
C18 N6 C19 C24 78.1(5)
C24 C19 C20 C21 -0.9(6)
N6 C19 C20 C21 179.8(4)
C19 C20 C21 C22 -0.8(6)
C20 C21 C22 C23 2.1(6)
C21 C22 C23 C24 -1.6(6)
C22 C23 C24 C19 -0.2(6)
C22 C23 C24 N8 -177.0(4)
C20 C19 C24 C23 1.5(6)
N6 C19 C24 C23 -179.3(3)
C20 C19 C24 N8 178.3(3)
N6 C19 C24 N8 -2.4(6)
C25 N8 C24 C23 -57.1(6)
C25 N8 C24 C19 126.0(4)
C24 N8 C25 N7 -179.6(4)
C24 N8 C25 S4 -0.4(6)
C26 N7 C25 N8 4.6(6)
C26 N7 C25 S4 -174.6(4)
C27 O8 C26 O7 6.3(7)
C27 O8 C26 N7 -173.4(4)
C25 N7 C26 O7 -5.9(8)
C25 N7 C26 O8 173.7(4)
C26 O8 C27 C28 165.1(4)
C31 O10 C30 C29 -156.2(4)
C30 O10 C31 O9 -4.2(7)
C30 O10 C31 N9 174.1(4)
C32 N9 C31 O9 6.4(8)
C32 N9 C31 O10 -171.9(4)
C33 N10 C32 N9 178.6(4)
C33 N10 C32 S5 -1.4(6)
C31 N9 C32 N10 -7.4(6)
C31 N9 C32 S5 172.5(4)
C32 N10 C33 C34 56.5(6)
C32 N10 C33 C38 -127.1(4)
C38 C33 C34 C35 1.4(6)
N10 C33 C34 C35 177.7(4)
C33 C34 C35 C36 0.3(7)
C34 C35 C36 C37 -1.7(7)
C35 C36 C37 C38 1.6(7)
C36 C37 C38 C33 0.1(7)
C36 C37 C38 N11 178.6(4)
C34 C33 C38 C37 -1.5(6)
N10 C33 C38 C37 -178.0(4)
C34 C33 C38 N11 179.9(4)
N10 C33 C38 N11 3.4(6)
C39 N11 C38 C37 102.8(5)
C39 N11 C38 C33 -78.7(5)
C38 N11 C39 N12 178.4(4)
C38 N11 C39 S6 -0.7(6)
C40 N12 C39 N11 1.0(7)
C40 N12 C39 S6 -179.9(4)
C41 O12 C40 O11 0.2(7)
C41 O12 C40 N12 178.4(5)
C39 N12 C40 O11 0.6(8)
C39 N12 C40 O12 -177.6(4)
C40 O12 C41 C42A -176.1(9)
C40 O12 C41 C42B -133.5(18)
C102 N100 C100 C101 -0.1(8)
N100 C100 C101 C104 1.1(8)
C100 N100 C102 C103 -1.7(7)
N100 C102 C103 C104 2.4(7)
C102 C103 C104 C101 -1.2(7)
C102 C103 C104 C105 179.2(4)
C100 C101 C104 C103 -0.4(7)
C100 C101 C104 C105 179.2(5)
C103 C104 C105 C106 44.7(6)
C101 C104 C105 C106 -134.8(5)
C103 C104 C105 C108 -135.6(5)
C101 C104 C105 C108 44.9(7)
C108 C105 C106 C107 0.0(7)
C104 C105 C106 C107 179.8(4)
C109 N101 C107 C106 -0.9(7)
C105 C106 C107 N101 0.9(7)
C106 C105 C108 C109 -1.0(7)
C104 C105 C108 C109 179.3(4)
C107 N101 C109 C108 -0.1(7)
C105 C108 C109 N101 1.0(7)
C202 N200 C200 C201 0.5(8)
N200 C200 C201 C204 0.5(8)
C200 N200 C202 C203 -0.4(8)
N200 C202 C203 C204 -0.8(8)
C202 C203 C204 C201 1.8(7)
C202 C203 C204 C205 -179.1(4)
C200 C201 C204 C203 -1.6(7)
C200 C201 C204 C205 179.2(4)
C203 C204 C205 C208 -41.3(7)
C201 C204 C205 C208 137.8(5)
C203 C204 C205 C206 138.0(5)
C201 C204 C205 C206 -42.9(6)
C208 C205 C206 C207 -1.7(7)
C204 C205 C206 C207 178.9(4)
C209 N201 C207 C206 1.2(7)
C205 C206 C207 N201 0.0(7)
C206 C205 C208 C209 2.4(7)
C204 C205 C208 C209 -178.3(4)
C207 N201 C209 C208 -0.5(7)
C205 C208 C209 N201 -1.3(8)
C302 N300 C300 C301 -1.4(8)
N300 C300 C301 C304 1.5(8)
C300 N300 C302 C303 0.2(7)
N300 C302 C303 C304 0.8(7)
C300 C301 C304 C303 -0.4(7)
C300 C301 C304 C305 -179.8(4)
C302 C303 C304 C301 -0.6(7)
C302 C303 C304 C305 178.8(4)
C301 C304 C305 C306 -136.8(5)
C303 C304 C305 C306 43.8(6)
C301 C304 C305 C308 43.3(7)
C303 C304 C305 C308 -136.1(5)
C308 C305 C306 C307 -2.5(7)
C304 C305 C306 C307 177.6(5)
C309 N301 C307 C306 1.8(8)
C305 C306 C307 N301 0.8(8)
C306 C305 C308 C309 1.8(7)
C304 C305 C308 C309 -178.3(4)
C307 N301 C309 C308 -2.5(7)
C305 C308 C309 N301 0.8(8)
